data_7200148
loop_
_publ_author_name
'Fu, Xiao-Fei'
'Yue, Yan-Feng'
'Guo, Rui'
'Li, Le-Le'
'Sun, Wei'
'Fang, Chen-Jie'
'Xu, Chun-Hu'
'Yan, Chun-Hua'

_publ_section_title
;
 An enhanced fluorescence in a tunable face-to-face \p&#x22EF;\p
 stacking assembly directed by the H-bonding
;
_journal_issue 11
_journal_name_full CrystEngComm
_journal_page_first 2268
_journal_paper_doi 10.1039/b910263a
_journal_volume 11
_journal_year 2009
_space_group_IT_number 1
_symmetry_cell_setting triclinic
_symmetry_Int_Tables_number 1
_symmetry_space_group_name_Hall 'P 1'
_symmetry_space_group_name_H-M 'P 1'
_audit_creation_date 2008-03-16
_audit_creation_method 'Materials Studio'
_cell_angle_alpha 118.0932
_cell_angle_beta 118.0934
_cell_angle_gamma 118.0935
_cell_length_a 23.7640
_cell_length_b 23.7638
_cell_length_c 23.7639
_cell_volume 4761.326
_cod_data_source_file ATO_model.cif
_cod_data_source_block ATO_model
_cod_original_sg_symbol_H-M P1
_cod_database_code 7200148

loop_
_symmetry_equiv_pos_as_xyz
x,y,z

loop_
_atom_site_label
_atom_site_type_symbol
_atom_site_fract_x
_atom_site_fract_y
_atom_site_fract_z
_atom_site_U_iso_or_equiv
_atom_site_adp_type
_atom_site_occupancy
Zn1 Zn 0.02285 0.57681 0.72719 0.00000 Uiso 1.00
Zn2 Zn 0.72719 0.02286 0.57682 0.00000 Uiso 1.00
Zn3 Zn 0.57681 0.72719 0.02285 0.00000 Uiso 1.00
Zn4 Zn 0.97715 0.42318 0.27281 0.00000 Uiso 1.00
Zn5 Zn 0.27281 0.97714 0.42318 0.00000 Uiso 1.00
Zn6 Zn 0.42318 0.27281 0.97715 0.00000 Uiso 1.00
Zn7 Zn 0.96412 0.66340 0.51389 0.00000 Uiso 1.00
Zn8 Zn 0.51391 0.96413 0.66341 0.00000 Uiso 1.00
Zn9 Zn 0.66341 0.51391 0.96413 0.00000 Uiso 1.00
Zn10 Zn 0.03588 0.33660 0.48610 0.00000 Uiso 1.00
Zn11 Zn 0.48610 0.03587 0.33659 0.00000 Uiso 1.00
Zn12 Zn 0.33659 0.48610 0.03587 0.00000 Uiso 1.00
C13 C 0.97958 0.60086 0.60140 0.00000 Uiso 1.00
N14 N 0.03688 0.65203 0.70437 0.00000 Uiso 1.00
N15 N 0.01979 0.68739 0.63004 0.00000 Uiso 1.00
C16 C 0.11823 0.77879 0.80457 0.00000 Uiso 1.00
C17 C 0.10767 0.80035 0.75900 0.00000 Uiso 1.00
H18 H 0.90813 0.50122 0.50607 0.00000 Uiso 1.00
H19 H 0.15479 0.88614 0.80755 0.00000 Uiso 1.00
H20 H 0.17814 0.84399 0.90037 0.00000 Uiso 1.00
C21 C 0.60140 0.97958 0.60087 0.00000 Uiso 1.00
N22 N 0.70437 0.03689 0.65204 0.00000 Uiso 1.00
N23 N 0.63004 0.01980 0.68740 0.00000 Uiso 1.00
C24 C 0.80457 0.11824 0.77880 0.00000 Uiso 1.00
C25 C 0.75900 0.10768 0.80036 0.00000 Uiso 1.00
H26 H 0.50607 0.90813 0.50123 0.00000 Uiso 1.00
H27 H 0.80756 0.15479 0.88614 0.00000 Uiso 1.00
H28 H 0.90037 0.17815 0.84399 0.00000 Uiso 1.00
C29 C 0.60086 0.60140 0.97958 0.00000 Uiso 1.00
N30 N 0.65203 0.70436 0.03688 0.00000 Uiso 1.00
N31 N 0.68740 0.63005 0.01980 0.00000 Uiso 1.00
C32 C 0.77879 0.80457 0.11824 0.00000 Uiso 1.00
C33 C 0.80036 0.75901 0.10768 0.00000 Uiso 1.00
H34 H 0.50122 0.50607 0.90812 0.00000 Uiso 1.00
H35 H 0.88614 0.80756 0.15480 0.00000 Uiso 1.00
H36 H 0.84399 0.90037 0.17815 0.00000 Uiso 1.00
C37 C 0.02042 0.39913 0.39859 0.00000 Uiso 1.00
N38 N 0.96312 0.34797 0.29564 0.00000 Uiso 1.00
N39 N 0.98021 0.31261 0.36996 0.00000 Uiso 1.00
C40 C 0.88180 0.22122 0.19545 0.00000 Uiso 1.00
C41 C 0.89235 0.19966 0.24101 0.00000 Uiso 1.00
H42 H 0.09185 0.49876 0.49392 0.00000 Uiso 1.00
H43 H 0.84525 0.11388 0.19247 0.00000 Uiso 1.00
H44 H 0.82191 0.15604 0.09966 0.00000 Uiso 1.00
C45 C 0.39859 0.02042 0.39913 0.00000 Uiso 1.00
N46 N 0.29564 0.96312 0.34797 0.00000 Uiso 1.00
N47 N 0.36996 0.98021 0.31261 0.00000 Uiso 1.00
C48 C 0.19544 0.88179 0.22122 0.00000 Uiso 1.00
C49 C 0.24101 0.89234 0.19966 0.00000 Uiso 1.00
H50 H 0.49392 0.09185 0.49876 0.00000 Uiso 1.00
H51 H 0.19246 0.84524 0.11388 0.00000 Uiso 1.00
H52 H 0.09965 0.82189 0.15603 0.00000 Uiso 1.00
C53 C 0.39913 0.39859 0.02041 0.00000 Uiso 1.00
N54 N 0.34797 0.29564 0.96312 0.00000 Uiso 1.00
N55 N 0.31260 0.36996 0.98020 0.00000 Uiso 1.00
C56 C 0.22123 0.19545 0.88180 0.00000 Uiso 1.00
C57 C 0.19966 0.24101 0.89235 0.00000 Uiso 1.00
H58 H 0.49876 0.49392 0.09184 0.00000 Uiso 1.00
H59 H 0.11388 0.19246 0.84525 0.00000 Uiso 1.00
H60 H 0.15604 0.09966 0.82190 0.00000 Uiso 1.00
C61 C 0.01050 0.44554 0.58388 0.00000 Uiso 1.00
N62 N 0.01118 0.47337 0.64876 0.00000 Uiso 1.00
N63 N 0.00852 0.37948 0.55417 0.00000 Uiso 1.00
C64 C 0.01024 0.42226 0.66183 0.00000 Uiso 1.00
C65 C 0.00815 0.36442 0.60351 0.00000 Uiso 1.00
H66 H 0.01128 0.47299 0.55847 0.00000 Uiso 1.00
H67 H 0.00505 0.31299 0.59232 0.00000 Uiso 1.00
H68 H 0.01211 0.43145 0.71182 0.00000 Uiso 1.00
C69 C 0.58388 0.01050 0.44553 0.00000 Uiso 1.00
N70 N 0.64876 0.01118 0.47337 0.00000 Uiso 1.00
N71 N 0.55416 0.00851 0.37948 0.00000 Uiso 1.00
C72 C 0.66183 0.01025 0.42227 0.00000 Uiso 1.00
C73 C 0.60351 0.00815 0.36442 0.00000 Uiso 1.00
H74 H 0.55847 0.01127 0.47299 0.00000 Uiso 1.00
H75 H 0.59232 0.00505 0.31299 0.00000 Uiso 1.00
H76 H 0.71183 0.01213 0.43146 0.00000 Uiso 1.00
C77 C 0.44552 0.58386 0.01048 0.00000 Uiso 1.00
N78 N 0.47335 0.64875 0.01116 0.00000 Uiso 1.00
N79 N 0.37947 0.55415 0.00850 0.00000 Uiso 1.00
C80 C 0.42226 0.66182 0.01024 0.00000 Uiso 1.00
C81 C 0.36441 0.60351 0.00814 0.00000 Uiso 1.00
H82 H 0.47297 0.55845 0.01125 0.00000 Uiso 1.00
H83 H 0.31299 0.59232 0.00505 0.00000 Uiso 1.00
H84 H 0.43146 0.71183 0.01212 0.00000 Uiso 1.00
C85 C 0.98950 0.55446 0.41612 0.00000 Uiso 1.00
N86 N 0.98882 0.52663 0.35124 0.00000 Uiso 1.00
N87 N 0.99149 0.62052 0.44583 0.00000 Uiso 1.00
C88 C 0.98975 0.57773 0.33817 0.00000 Uiso 1.00
C89 C 0.99185 0.63558 0.39648 0.00000 Uiso 1.00
H90 H 0.98873 0.52701 0.44153 0.00000 Uiso 1.00
H91 H 0.99495 0.68700 0.40767 0.00000 Uiso 1.00
H92 H 0.98788 0.56854 0.28817 0.00000 Uiso 1.00
C93 C 0.41613 0.98951 0.55447 0.00000 Uiso 1.00
N94 N 0.35124 0.98883 0.52664 0.00000 Uiso 1.00
N95 N 0.44585 0.99150 0.62053 0.00000 Uiso 1.00
C96 C 0.33818 0.98976 0.57774 0.00000 Uiso 1.00
C97 C 0.39650 0.99186 0.63559 0.00000 Uiso 1.00
H98 H 0.44154 0.98874 0.52702 0.00000 Uiso 1.00
H99 H 0.40769 0.99496 0.68701 0.00000 Uiso 1.00
H100 H 0.28817 0.98788 0.56854 0.00000 Uiso 1.00
C101 C 0.55448 0.41614 0.98952 0.00000 Uiso 1.00
N102 N 0.52664 0.35125 0.98883 0.00000 Uiso 1.00
N103 N 0.62053 0.44585 0.99150 0.00000 Uiso 1.00
C104 C 0.57774 0.33818 0.98976 0.00000 Uiso 1.00
C105 C 0.63558 0.39649 0.99186 0.00000 Uiso 1.00
H106 H 0.52703 0.44155 0.98875 0.00000 Uiso 1.00
H107 H 0.68701 0.40768 0.99495 0.00000 Uiso 1.00
H108 H 0.56854 0.28817 0.98788 0.00000 Uiso 1.00
C109 C 0.24057 0.79190 0.02495 0.00000 Uiso 1.00
N110 N 0.20986 0.75662 0.93893 0.00000 Uiso 1.00
N111 N 0.37721 0.92653 0.16130 0.00000 Uiso 1.00
C112 C 0.33495 0.87581 0.02582 0.00000 Uiso 1.00
C113 C 0.43734 0.98002 0.16200 0.00000 Uiso 1.00
H114 H 0.16425 0.71999 0.98835 0.00000 Uiso 1.00
H115 H 0.54682 0.08766 0.25839 0.00000 Uiso 1.00
H116 H 0.34139 0.87768 0.98465 0.00000 Uiso 1.00
C117 C 0.02495 0.24057 0.79190 0.00000 Uiso 1.00
N118 N 0.93893 0.20986 0.75662 0.00000 Uiso 1.00
N119 N 0.16130 0.37721 0.92653 0.00000 Uiso 1.00
C120 C 0.02582 0.33496 0.87582 0.00000 Uiso 1.00
C121 C 0.16200 0.43735 0.98002 0.00000 Uiso 1.00
H122 H 0.98835 0.16425 0.71999 0.00000 Uiso 1.00
H123 H 0.25840 0.54683 0.08766 0.00000 Uiso 1.00
H124 H 0.98465 0.34140 0.87768 0.00000 Uiso 1.00
C125 C 0.79190 0.02495 0.24057 0.00000 Uiso 1.00
N126 N 0.75662 0.93893 0.20986 0.00000 Uiso 1.00
N127 N 0.92653 0.16130 0.37722 0.00000 Uiso 1.00
C128 C 0.87580 0.02581 0.33496 0.00000 Uiso 1.00
C129 C 0.98001 0.16200 0.43735 0.00000 Uiso 1.00
H130 H 0.72000 0.98836 0.16425 0.00000 Uiso 1.00
H131 H 0.08765 0.25839 0.54682 0.00000 Uiso 1.00
H132 H 0.87767 0.98464 0.34139 0.00000 Uiso 1.00
C133 C 0.75943 0.20810 0.97506 0.00000 Uiso 1.00
N134 N 0.79014 0.24338 0.06107 0.00000 Uiso 1.00
N135 N 0.62279 0.07347 0.83870 0.00000 Uiso 1.00
C136 C 0.66505 0.12418 0.97418 0.00000 Uiso 1.00
C137 C 0.56266 0.01998 0.83800 0.00000 Uiso 1.00
H138 H 0.83575 0.28002 0.01165 0.00000 Uiso 1.00
H139 H 0.45318 0.91233 0.74161 0.00000 Uiso 1.00
H140 H 0.65862 0.12231 0.01535 0.00000 Uiso 1.00
C141 C 0.97505 0.75943 0.20810 0.00000 Uiso 1.00
N142 N 0.06107 0.79014 0.24337 0.00000 Uiso 1.00
N143 N 0.83870 0.62278 0.07347 0.00000 Uiso 1.00
C144 C 0.97418 0.66504 0.12418 0.00000 Uiso 1.00
C145 C 0.83800 0.56265 0.01997 0.00000 Uiso 1.00
H146 H 0.01165 0.83575 0.28002 0.00000 Uiso 1.00
H147 H 0.74160 0.45318 0.91233 0.00000 Uiso 1.00
H148 H 0.01534 0.65861 0.12230 0.00000 Uiso 1.00
C149 C 0.20809 0.97505 0.75943 0.00000 Uiso 1.00
N150 N 0.24338 0.06107 0.79014 0.00000 Uiso 1.00
N151 N 0.07346 0.83870 0.62278 0.00000 Uiso 1.00
C152 C 0.12418 0.97419 0.66505 0.00000 Uiso 1.00
C153 C 0.01998 0.83800 0.56266 0.00000 Uiso 1.00
H154 H 0.28001 0.01165 0.83574 0.00000 Uiso 1.00
H155 H 0.91233 0.74161 0.45318 0.00000 Uiso 1.00
H156 H 0.12232 0.01536 0.65862 0.00000 Uiso 1.00
C157 C 0.76436 0.31386 0.54604 0.00000 Uiso 1.00
N158 N 0.85732 0.44280 0.63764 0.00000 Uiso 1.00
N159 N 0.65889 0.24132 0.49478 0.00000 Uiso 1.00
C160 C 0.80770 0.45295 0.64517 0.00000 Uiso 1.00
C161 C 0.68589 0.32928 0.55732 0.00000 Uiso 1.00
H162 H 0.77447 0.27405 0.51817 0.00000 Uiso 1.00
H163 H 0.61712 0.29746 0.53476 0.00000 Uiso 1.00
H164 H 0.86133 0.54563 0.71072 0.00000 Uiso 1.00
C165 C 0.54604 0.76436 0.31386 0.00000 Uiso 1.00
N166 N 0.63764 0.85732 0.44280 0.00000 Uiso 1.00
N167 N 0.49478 0.65889 0.24132 0.00000 Uiso 1.00
C168 C 0.64516 0.80770 0.45294 0.00000 Uiso 1.00
C169 C 0.55732 0.68588 0.32927 0.00000 Uiso 1.00
H170 H 0.51818 0.77448 0.27406 0.00000 Uiso 1.00
H171 H 0.53475 0.61711 0.29745 0.00000 Uiso 1.00
H172 H 0.71071 0.86133 0.54562 0.00000 Uiso 1.00
C173 C 0.31386 0.54604 0.76436 0.00000 Uiso 1.00
N174 N 0.44280 0.63764 0.85732 0.00000 Uiso 1.00
N175 N 0.24132 0.49478 0.65889 0.00000 Uiso 1.00
C176 C 0.45294 0.64516 0.80770 0.00000 Uiso 1.00
C177 C 0.32928 0.55732 0.68589 0.00000 Uiso 1.00
H178 H 0.27406 0.51817 0.77447 0.00000 Uiso 1.00
H179 H 0.29746 0.53476 0.61712 0.00000 Uiso 1.00
H180 H 0.54562 0.71071 0.86133 0.00000 Uiso 1.00
C181 C 0.23563 0.68614 0.45395 0.00000 Uiso 1.00
N182 N 0.14268 0.55720 0.36236 0.00000 Uiso 1.00
N183 N 0.34111 0.75868 0.50522 0.00000 Uiso 1.00
C184 C 0.19229 0.54705 0.35483 0.00000 Uiso 1.00
C185 C 0.31411 0.67072 0.44268 0.00000 Uiso 1.00
H186 H 0.22553 0.72595 0.48182 0.00000 Uiso 1.00
H187 H 0.38288 0.70254 0.46524 0.00000 Uiso 1.00
H188 H 0.13866 0.45437 0.28928 0.00000 Uiso 1.00
C189 C 0.45395 0.23563 0.68614 0.00000 Uiso 1.00
N190 N 0.36235 0.14268 0.55720 0.00000 Uiso 1.00
N191 N 0.50522 0.34111 0.75868 0.00000 Uiso 1.00
C192 C 0.35483 0.19230 0.54705 0.00000 Uiso 1.00
C193 C 0.44268 0.31411 0.67072 0.00000 Uiso 1.00
H194 H 0.48182 0.22552 0.72594 0.00000 Uiso 1.00
H195 H 0.46524 0.38288 0.70254 0.00000 Uiso 1.00
H196 H 0.28928 0.13867 0.45437 0.00000 Uiso 1.00
C197 C 0.68613 0.45395 0.23563 0.00000 Uiso 1.00
N198 N 0.55720 0.36236 0.14268 0.00000 Uiso 1.00
N199 N 0.75867 0.50521 0.34111 0.00000 Uiso 1.00
C200 C 0.54705 0.35483 0.19230 0.00000 Uiso 1.00
C201 C 0.67072 0.44267 0.31411 0.00000 Uiso 1.00
H202 H 0.72594 0.48182 0.22553 0.00000 Uiso 1.00
H203 H 0.70253 0.46523 0.38287 0.00000 Uiso 1.00
H204 H 0.45437 0.28928 0.13867 0.00000 Uiso 1.00
